data_7059335
loop_
_publ_author_name
'Aguilar, Carlos Alberto Huerta'
'Narayanan, Jayanthi'
'L\'opez, Jos\'e Abraham Balderas'
'Flores-Alamo, Marcos'
'Contreras, Enrique Fernando Vel\'azquez'
'Gast\'elum, Karla Alejandra L\'opez'
'Alonzo, Fernando Rocha'
'Cabrera, Cristian Brayan Palacios'
'Cuevas, Alan Javier Santiago'

_publ_section_title
;
 Enhanced photocatalytic degradation of 2-thiobenzimidazole by the
 tris(8-quinolinolato)cobalt(iii) complex through peroxide adduct
 formation: theoretical and experimental investigations
;
_journal_issue 12
_journal_name_full 'New Journal of Chemistry'
_journal_page_first 4786
_journal_page_last 4797
_journal_paper_doi 10.1039/C9NJ04027G
_journal_volume 44
_journal_year 2020
_chemical_formula_moiety 'C27 H18 Co N3 O3, C2 H6 O'
_chemical_formula_sum 'C29 H24 Co N3 O4'
_chemical_formula_weight 537.44
_space_group_IT_number 14
_space_group_name_Hall '-P 2yn'
_space_group_name_H-M_alt 'P 1 21/n 1'
_symmetry_cell_setting monoclinic
_symmetry_Int_Tables_number 14
_symmetry_space_group_name_Hall '-P 2yn'
_symmetry_space_group_name_H-M 'P 1 21/n 1'
_atom_sites_solution_hydrogens mixed
_audit_conform_dict_location ftp://ftp.iucr.org/pub/cif_core.dic
_audit_conform_dict_name cif_core.dic
_audit_conform_dict_version 2.4.5
_audit_creation_date 2019-03-19T11:14:53-00:00
_audit_creation_method 'WinGX routine CIF_UPDATE'
_audit_update_record
;
2019-03-19 deposited with the CCDC.	2020-02-20 downloaded from the CCDC.
;
_cell_angle_alpha 90
_cell_angle_beta 93.965(5)
_cell_angle_gamma 90
_cell_formula_units_Z 4
_cell_length_a 11.1941(6)
_cell_length_b 12.9126(7)
_cell_length_c 16.5167(9)
_cell_measurement_reflns_used 3486
_cell_measurement_temperature 130(2)
_cell_measurement_theta_max 29.4614
_cell_measurement_theta_min 3.3628
_cell_volume 2381.7(2)
_computing_cell_refinement
;
        CrysAlisPro, Agilent Technologies,
        Version 1.171.36.32 (release 02-08-2013 CrysAlis171 .NET)
        (compiled Aug  2 2013,16:46:58)
;
_computing_data_collection
;
        CrysAlisPro, Agilent Technologies,
        Version 1.171.36.32 (release 02-08-2013 CrysAlis171 .NET)
        (compiled Aug  2 2013,16:46:58)
;
_computing_data_reduction
;
        CrysAlisPro, Agilent Technologies,
        Version 1.171.36.32 (release 02-08-2013 CrysAlis171 .NET)
        (compiled Aug  2 2013,16:46:58)
;
_computing_molecular_graphics
;
          'Ortep-3 for Windows (Farrugia, 1997)'
      L. J. Farrugia, J. Appl. Crystallogr., 1997, 30, 565.
;
_computing_publication_material
;	
        'WinGX publication routines (Farrugia, 1999)'				 
	L. J. Farrugia, J. Appl. Crystallogr., 1999, 32, 837-838.
;
_computing_structure_refinement
;
      'SHELXS-2014 (Sheldrick, 2015)'
      Sheldrick, G. M. (2015). Acta Cryst. C71, 3--8.
;
_computing_structure_solution
;
      'SHELXS-2014 (Sheldrick, 2015)'
      Sheldrick, G. M. (2015). Acta Cryst. A71, 3--8.
;
_diffrn_ambient_temperature 130(2)
_diffrn_detector_area_resol_mean 10.4685
_diffrn_measured_fraction_theta_full 0.998
_diffrn_measured_fraction_theta_max 0.851
_diffrn_measurement_device_type 'Xcalibur, Atlas, Gemini'
_diffrn_measurement_method '\w scans'
_diffrn_orient_matrix_UB_11 0.057039
_diffrn_orient_matrix_UB_12 -0.0240419
_diffrn_orient_matrix_UB_13 0.0012662
_diffrn_orient_matrix_UB_21 0.0278374
_diffrn_orient_matrix_UB_22 0.0486391
_diffrn_orient_matrix_UB_23 0.0080108
_diffrn_orient_matrix_UB_31 -0.0025993
_diffrn_orient_matrix_UB_32 -0.0085294
_diffrn_orient_matrix_UB_33 0.042274
_diffrn_radiation_monochromator graphite
_diffrn_radiation_type MoK\a
_diffrn_radiation_wavelength 0.71073
_diffrn_reflns_av_R_equivalents 0.044
_diffrn_reflns_av_unetI/netI 0.0795
_diffrn_reflns_Laue_measured_fraction_full 0.998
_diffrn_reflns_Laue_measured_fraction_max 0.851
_diffrn_reflns_limit_h_max 13
_diffrn_reflns_limit_h_min -14
_diffrn_reflns_limit_k_max 15
_diffrn_reflns_limit_k_min -17
_diffrn_reflns_limit_l_max 20
_diffrn_reflns_limit_l_min -22
_diffrn_reflns_number 13622
_diffrn_reflns_point_group_measured_fraction_full 0.998
_diffrn_reflns_point_group_measured_fraction_max 0.851
_diffrn_reflns_theta_full 25.242
_diffrn_reflns_theta_max 29.461
_diffrn_reflns_theta_min 3.363
_exptl_absorpt_coefficient_mu 0.764
_exptl_absorpt_correction_T_max 0.942
_exptl_absorpt_correction_T_min 0.775
_exptl_absorpt_correction_type analytical
_exptl_absorpt_process_details
;
        CrysAlisPro, Agilent Technologies,
        Version 1.171.36.32 (release 02-08-2013 CrysAlis171 .NET)
        (compiled Aug  2 2013,16:46:58)
Analytical numeric absorption correction using a multifaceted crystal
                        model based on expressions derived by R.C. Clark & J.S.
        (Clark, R. C. & Reid, J. S. (1995). Acta Cryst. A51, 887-897)
;
_exptl_crystal_colour black
_exptl_crystal_density_diffrn 1.499
_exptl_crystal_description prism
_exptl_crystal_F_000 1112
_exptl_crystal_size_max 0.5
_exptl_crystal_size_mid 0.13
_exptl_crystal_size_min 0.08
_refine_diff_density_max 0.915
_refine_diff_density_min -0.723
_refine_diff_density_rms 0.087
_refine_ls_extinction_method none
_refine_ls_goodness_of_fit_ref 1.027
_refine_ls_hydrogen_treatment mixed
_refine_ls_matrix_type full
_refine_ls_number_parameters 338
_refine_ls_number_reflns 5633
_refine_ls_number_restraints 1
_refine_ls_restrained_S_all 1.027
_refine_ls_R_factor_all 0.0877
_refine_ls_R_factor_gt 0.0539
_refine_ls_shift/su_max 0.001
_refine_ls_shift/su_mean 0
_refine_ls_structure_factor_coef Fsqd
_refine_ls_weighting_details 'w=1/[\s^2^(Fo^2^)+(0.0439P)^2^+2.6982P] where P=(Fo^2^+2Fc^2^)/3'
_refine_ls_weighting_scheme calc
_refine_ls_wR_factor_gt 0.1116
_refine_ls_wR_factor_ref 0.1298
_reflns_Friedel_coverage 0
_reflns_number_gt 3964
_reflns_number_total 5633
_reflns_threshold_expression 'I > 2\s(I)'
_cod_data_source_file c9nj04027g2.cif
_cod_data_source_block coclx2-128
_cod_depositor_comments
;Adding full bibliography for 7059335.cif.

 Adding full bibliography for 7059335.cif.
;
_cod_original_sg_symbol_H-M 'P 21/n'
_cod_database_code 7059335
_shelx_estimated_absorpt_t_min 0.701
_shelx_estimated_absorpt_t_max 0.941

loop_
_symmetry_equiv_pos_as_xyz
'x, y, z'
'-x+1/2, y+1/2, -z+1/2'
'-x, -y, -z'
'x-1/2, -y-1/2, z-1/2'

loop_
_atom_site_label
_atom_site_type_symbol
_atom_site_fract_x
_atom_site_fract_y
_atom_site_fract_z
_atom_site_U_iso_or_equiv
_atom_site_adp_type
_atom_site_occupancy
_atom_site_site_symmetry_order
_atom_site_calc_flag
_atom_site_refinement_flags_posn
_atom_site_refinement_flags_adp
_atom_site_refinement_flags_occupancy
_atom_site_disorder_assembly
_atom_site_disorder_group
C1 C 0.3533(3) 0.4218(2) 0.25147(16) 0.0221(7) Uani 1 1 d . . . . .
C2 C 0.4317(3) 0.3422(2) 0.22848(15) 0.0188(6) Uani 1 1 d . . . . .
C3 C 0.6295(3) 0.3034(3) 0.20518(17) 0.0243(7) Uani 1 1 d . . . . .
H3 H 0.710598 0.32426 0.20323 0.029 Uiso 1 1 calc R U . . .
C4 C 0.5978(3) 0.2008(3) 0.18625(19) 0.0291(7) Uani 1 1 d . . . . .
H4 H 0.657265 0.152975 0.171983 0.035 Uiso 1 1 calc R U . . .
C5 C 0.4815(3) 0.1695(3) 0.18827(18) 0.0294(7) Uani 1 1 d . . . . .
H5 H 0.460248 0.099979 0.175194 0.035 Uiso 1 1 calc R U . . .
C6 C 0.3925(3) 0.2403(2) 0.20975(17) 0.0232(7) Uani 1 1 d . . . . .
C7 C 0.2689(3) 0.2192(3) 0.21275(19) 0.0304(8) Uani 1 1 d . . . . .
H7 H 0.238786 0.151692 0.200957 0.037 Uiso 1 1 calc R U . . .
C8 C 0.1929(3) 0.2967(3) 0.23274(18) 0.0300(8) Uani 1 1 d . . . . .
H8 H 0.110007 0.281579 0.233813 0.036 Uiso 1 1 calc R U . . .
C9 C 0.2323(3) 0.3976(3) 0.25174(18) 0.0263(7) Uani 1 1 d . . . . .
H9 H 0.176309 0.449229 0.264775 0.032 Uiso 1 1 calc R U . . .
C10 C 0.7497(3) 0.5461(2) 0.15903(17) 0.0222(6) Uani 1 1 d . . . . .
C11 C 0.6454(3) 0.5735(2) 0.10988(17) 0.0224(7) Uani 1 1 d . . . . .
C12 C 0.4377(3) 0.5906(3) 0.10662(18) 0.0291(7) Uani 1 1 d . . . . .
H12 H 0.364796 0.583742 0.132323 0.035 Uiso 1 1 calc R U . . .
C13 C 0.4365(3) 0.6302(3) 0.02703(19) 0.0349(8) Uani 1 1 d . . . . .
H13 H 0.362734 0.6503 -0.000373 0.042 Uiso 1 1 calc R U . . .
C14 C 0.5398(3) 0.6398(3) -0.01079(19) 0.0327(8) Uani 1 1 d . . . . .
H14 H 0.537954 0.666128 -0.064568 0.039 Uiso 1 1 calc R U . . .
C15 C 0.6500(3) 0.6106(2) 0.02968(18) 0.0260(7) Uani 1 1 d . . . . .
C16 C 0.7635(3) 0.6155(3) -0.00310(19) 0.0314(8) Uani 1 1 d . . . . .
H16 H 0.770379 0.638373 -0.057254 0.038 Uiso 1 1 calc R U . . .
C17 C 0.8632(3) 0.5869(3) 0.0444(2) 0.0329(8) Uani 1 1 d . . . . .
H17 H 0.938874 0.590251 0.02186 0.04 Uiso 1 1 calc R U . . .
C18 C 0.8587(3) 0.5527(3) 0.12520(19) 0.0274(7) Uani 1 1 d . . . . .
H18 H 0.93025 0.534311 0.156126 0.033 Uiso 1 1 calc R U . . .
C19 C 0.5986(3) 0.6693(2) 0.36439(17) 0.0215(6) Uani 1 1 d . . . . .
C20 C 0.6197(2) 0.5784(2) 0.41156(17) 0.0189(6) Uani 1 1 d . . . . .
C21 C 0.6246(3) 0.3987(2) 0.40866(17) 0.0219(6) Uani 1 1 d . . . . .
H21 H 0.616804 0.335623 0.379181 0.026 Uiso 1 1 calc R U . . .
C22 C 0.6530(3) 0.3951(3) 0.49297(18) 0.0266(7) Uani 1 1 d . . . . .
H22 H 0.663414 0.330352 0.519836 0.032 Uiso 1 1 calc R U . . .
C23 C 0.6656(3) 0.4853(3) 0.53588(18) 0.0265(7) Uani 1 1 d . . . . .
H23 H 0.685233 0.483184 0.592737 0.032 Uiso 1 1 calc R U . . .
C24 C 0.6495(3) 0.5815(2) 0.49621(17) 0.0217(6) Uani 1 1 d . . . . .
C25 C 0.6575(3) 0.6803(3) 0.53360(18) 0.0273(7) Uani 1 1 d . . . . .
H25 H 0.678744 0.685901 0.590121 0.033 Uiso 1 1 calc R U . . .
C26 C 0.6347(3) 0.7674(3) 0.48813(19) 0.0275(7) Uani 1 1 d . . . . .
H26 H 0.639162 0.832849 0.514475 0.033 Uiso 1 1 calc R U . . .
C27 C 0.6047(3) 0.7644(2) 0.40393(18) 0.0242(7) Uani 1 1 d . . . . .
H27 H 0.588788 0.826644 0.374481 0.029 Uiso 1 1 calc R U . . .
C28 C 0.9304(5) 0.3495(4) 0.3513(3) 0.0632(13) Uani 1 1 d . . . . .
H28A H 0.983476 0.288648 0.347584 0.076 Uiso 1 1 calc R U . . .
H28B H 0.846998 0.324299 0.35252 0.076 Uiso 1 1 calc R U . . .
C29 C 0.9661(6) 0.4110(4) 0.4313(3) 0.0838(17) Uani 1 1 d . . . . .
H29A H 1.047422 0.438347 0.429082 0.126 Uiso 1 1 calc R U . . .
H29B H 0.963073 0.364525 0.478089 0.126 Uiso 1 1 calc R U . . .
H29C H 0.909996 0.468424 0.436843 0.126 Uiso 1 1 calc R U . . .
Co1 Co 0.56791(3) 0.51609(3) 0.25568(2) 0.01921(13) Uani 1 1 d . . . . .
N1 N 0.5490(2) 0.3719(2) 0.22573(13) 0.0201(5) Uani 1 1 d . . . . .
N2 N 0.5401(2) 0.5630(2) 0.14582(14) 0.0226(6) Uani 1 1 d . . . . .
N3 N 0.6083(2) 0.4871(2) 0.36937(14) 0.0203(5) Uani 1 1 d . . . . .
O1 O 0.40103(18) 0.51343(16) 0.27086(12) 0.0215(5) Uani 1 1 d . . . . .
O2 O 0.73389(18) 0.51464(16) 0.23473(11) 0.0222(5) Uani 1 1 d . . . . .
O3 O 0.57446(19) 0.65744(16) 0.28547(12) 0.0246(5) Uani 1 1 d . . . . .
O4 O 0.9400(3) 0.4117(3) 0.28506(17) 0.0539(8) Uani 1 1 d D . . . .
H4D H 0.865(2) 0.439(4) 0.277(3) 0.081 Uiso 1 1 d D U . . .

loop_
_atom_site_aniso_label
_atom_site_aniso_U_11
_atom_site_aniso_U_22
_atom_site_aniso_U_33
_atom_site_aniso_U_23
_atom_site_aniso_U_13
_atom_site_aniso_U_12
C1 0.0241(16) 0.0276(17) 0.0145(13) -0.0002(12) 0.0013(11) 0.0001(14)
C2 0.0196(15) 0.0262(16) 0.0106(12) 0.0000(11) 0.0013(10) -0.0001(13)
C3 0.0220(16) 0.0309(18) 0.0204(14) 0.0028(13) 0.0036(12) 0.0052(14)
C4 0.0318(18) 0.0271(18) 0.0287(16) -0.0006(14) 0.0046(13) 0.0080(15)
C5 0.043(2) 0.0207(17) 0.0247(16) -0.0012(13) 0.0022(14) 0.0022(15)
C6 0.0271(17) 0.0257(17) 0.0169(13) 0.0015(13) 0.0018(12) -0.0028(14)
C7 0.0357(19) 0.0303(19) 0.0251(16) 0.0026(14) 0.0010(14) -0.0105(16)
C8 0.0223(16) 0.044(2) 0.0236(15) 0.0026(15) 0.0023(12) -0.0090(16)
C9 0.0204(16) 0.0351(19) 0.0235(15) -0.0013(14) 0.0025(12) 0.0008(14)
C10 0.0263(16) 0.0200(15) 0.0208(14) -0.0006(12) 0.0043(12) -0.0040(13)
C11 0.0250(16) 0.0227(17) 0.0196(14) -0.0016(12) 0.0027(12) -0.0017(13)
C12 0.0282(18) 0.0346(19) 0.0242(15) -0.0004(14) -0.0013(13) 0.0054(15)
C13 0.036(2) 0.042(2) 0.0255(16) 0.0017(16) -0.0069(14) 0.0097(17)
C14 0.044(2) 0.035(2) 0.0189(15) 0.0022(14) -0.0025(14) 0.0018(17)
C15 0.0366(19) 0.0214(16) 0.0203(14) -0.0014(13) 0.0039(13) -0.0025(15)
C16 0.046(2) 0.0301(18) 0.0194(15) 0.0016(14) 0.0073(14) -0.0089(16)
C17 0.0341(19) 0.035(2) 0.0313(17) -0.0034(15) 0.0155(14) -0.0105(16)
C18 0.0248(17) 0.0273(17) 0.0305(16) 0.0000(14) 0.0036(13) -0.0056(14)
C19 0.0162(14) 0.0252(17) 0.0231(14) 0.0013(13) 0.0023(11) -0.0022(13)
C20 0.0149(14) 0.0224(16) 0.0198(14) -0.0014(12) 0.0037(11) -0.0009(12)
C21 0.0222(16) 0.0213(16) 0.0225(14) 0.0014(13) 0.0041(12) -0.0023(13)
C22 0.0317(18) 0.0282(18) 0.0201(14) 0.0076(14) 0.0019(13) 0.0025(15)
C23 0.0236(16) 0.0391(19) 0.0168(13) 0.0032(14) 0.0023(11) -0.0007(15)
C24 0.0186(15) 0.0294(17) 0.0174(13) -0.0013(13) 0.0039(11) 0.0022(13)
C25 0.0253(17) 0.0359(19) 0.0204(14) -0.0059(14) -0.0005(12) 0.0019(15)
C26 0.0240(16) 0.0263(18) 0.0325(17) -0.0091(14) 0.0027(13) 0.0006(14)
C27 0.0199(15) 0.0221(16) 0.0309(16) 0.0015(14) 0.0040(12) 0.0006(13)
C28 0.071(3) 0.046(3) 0.076(3) 0.012(2) 0.027(3) 0.011(2)
C29 0.120(5) 0.069(4) 0.062(3) 0.006(3) 0.004(3) 0.012(3)
Co1 0.0187(2) 0.0230(2) 0.01585(19) 0.00015(17) 0.00078(14) 0.00034(18)
N1 0.0201(13) 0.0262(14) 0.0141(11) 0.0003(10) 0.0012(9) 0.0008(11)
N2 0.0252(14) 0.0247(14) 0.0179(12) -0.0010(11) 0.0005(10) 0.0019(12)
N3 0.0175(12) 0.0249(14) 0.0188(11) 0.0009(11) 0.0025(9) -0.0004(11)
O1 0.0200(10) 0.0249(11) 0.0198(10) -0.0039(9) 0.0033(8) 0.0023(9)
O2 0.0188(10) 0.0293(12) 0.0186(10) 0.0027(9) 0.0016(8) -0.0011(9)
O3 0.0313(12) 0.0238(12) 0.0185(10) 0.0017(9) 0.0006(8) 0.0011(10)
O4 0.0422(17) 0.070(2) 0.0491(16) 0.0109(15) 0.0044(13) 0.0152(16)

loop_
_atom_type_symbol
_atom_type_description
_atom_type_scat_dispersion_real
_atom_type_scat_dispersion_imag
_atom_type_scat_source
C C 0.0033 0.0016 'International Tables Vol C Tables 4.2.6.8 and 6.1.1.4'
H H 0 0 'International Tables Vol C Tables 4.2.6.8 and 6.1.1.4'
Co Co 0.3494 0.9721 'International Tables Vol C Tables 4.2.6.8 and 6.1.1.4'
N N 0.0061 0.0033 'International Tables Vol C Tables 4.2.6.8 and 6.1.1.4'
O O 0.0106 0.006 'International Tables Vol C Tables 4.2.6.8 and 6.1.1.4'

loop_
_exptl_crystal_face_index_h
_exptl_crystal_face_index_k
_exptl_crystal_face_index_l
_exptl_crystal_face_perp_dist
-10 -14 1 0.067
10 14 -1 0.067
0 0 23 0.2496
0 0 -23 0.2496
-12 12 -1 0.0403
12 -12 1 0.0403

loop_
_geom_angle_atom_site_label_1
_geom_angle_atom_site_label_2
_geom_angle_atom_site_label_3
_geom_angle
_geom_angle_site_symmetry_1
_geom_angle_site_symmetry_3
_geom_angle_publ_flag
O1 C1 C9 125.1(3) . . ?
O1 C1 C2 117.6(3) . . ?
C9 C1 C2 117.2(3) . . ?
N1 C2 C6 122.4(3) . . ?
N1 C2 C1 114.6(3) . . ?
C6 C2 C1 122.9(3) . . ?
N1 C3 C4 121.5(3) . . ?
N1 C3 H3 119.2 . . ?
C4 C3 H3 119.2 . . ?
C5 C4 C3 120.1(3) . . ?
C5 C4 H4 120 . . ?
C3 C4 H4 120 . . ?
C4 C5 C6 120.3(3) . . ?
C4 C5 H5 119.9 . . ?
C6 C5 H5 119.9 . . ?
C5 C6 C7 126.3(3) . . ?
C5 C6 C2 116.3(3) . . ?
C7 C6 C2 117.4(3) . . ?
C8 C7 C6 119.6(3) . . ?
C8 C7 H7 120.2 . . ?
C6 C7 H7 120.2 . . ?
C7 C8 C9 122.8(3) . . ?
C7 C8 H8 118.6 . . ?
C9 C8 H8 118.6 . . ?
C1 C9 C8 119.9(3) . . ?
C1 C9 H9 120 . . ?
C8 C9 H9 120 . . ?
O2 C10 C18 125.1(3) . . ?
O2 C10 C11 116.9(3) . . ?
C18 C10 C11 117.9(3) . . ?
N2 C11 C15 122.1(3) . . ?
N2 C11 C10 115.3(3) . . ?
C15 C11 C10 122.6(3) . . ?
N2 C12 C13 120.4(3) . . ?
N2 C12 H12 119.8 . . ?
C13 C12 H12 119.8 . . ?
C14 C13 C12 120.6(3) . . ?
C14 C13 H13 119.7 . . ?
C12 C13 H13 119.7 . . ?
C13 C14 C15 120.1(3) . . ?
C13 C14 H14 120 . . ?
C15 C14 H14 120 . . ?
C14 C15 C11 116.5(3) . . ?
C14 C15 C16 125.7(3) . . ?
C11 C15 C16 117.7(3) . . ?
C17 C16 C15 119.1(3) . . ?
C17 C16 H16 120.5 . . ?
C15 C16 H16 120.5 . . ?
C16 C17 C18 123.1(3) . . ?
C16 C17 H17 118.5 . . ?
C18 C17 H17 118.5 . . ?
C10 C18 C17 119.6(3) . . ?
C10 C18 H18 120.2 . . ?
C17 C18 H18 120.2 . . ?
O3 C19 C27 124.5(3) . . ?
O3 C19 C20 117.4(3) . . ?
C27 C19 C20 118.1(3) . . ?
N3 C20 C24 122.2(3) . . ?
N3 C20 C19 115.2(2) . . ?
C24 C20 C19 122.5(3) . . ?
N3 C21 C22 122.0(3) . . ?
N3 C21 H21 119 . . ?
C22 C21 H21 119 . . ?
C23 C22 C21 119.6(3) . . ?
C23 C22 H22 120.2 . . ?
C21 C22 H22 120.2 . . ?
C22 C23 C24 120.3(3) . . ?
C22 C23 H23 119.8 . . ?
C24 C23 H23 119.8 . . ?
C23 C24 C20 116.6(3) . . ?
C23 C24 C25 126.0(3) . . ?
C20 C24 C25 117.3(3) . . ?
C26 C25 C24 119.8(3) . . ?
C26 C25 H25 120.1 . . ?
C24 C25 H25 120.1 . . ?
C25 C26 C27 122.8(3) . . ?
C25 C26 H26 118.6 . . ?
C27 C26 H26 118.6 . . ?
C19 C27 C26 119.3(3) . . ?
C19 C27 H27 120.4 . . ?
C26 C27 H27 120.4 . . ?
O4 C28 C29 110.4(4) . . ?
O4 C28 H28A 109.6 . . ?
C29 C28 H28A 109.6 . . ?
O4 C28 H28B 109.6 . . ?
C29 C28 H28B 109.6 . . ?
H28A C28 H28B 108.1 . . ?
C28 C29 H29A 109.5 . . ?
C28 C29 H29B 109.5 . . ?
H29A C29 H29B 109.5 . . ?
C28 C29 H29C 109.5 . . ?
H29A C29 H29C 109.5 . . ?
H29B C29 H29C 109.5 . . ?
O3 Co1 O1 90.22(9) . . y
O3 Co1 O2 92.05(9) . . y
O1 Co1 O2 176.74(8) . . y
O3 Co1 N2 86.70(10) . . y
O1 Co1 N2 91.94(10) . . y
O2 Co1 N2 85.87(10) . . y
O3 Co1 N1 175.92(10) . . y
O1 Co1 N1 85.71(10) . . y
O2 Co1 N1 91.99(10) . . y
N2 Co1 N1 93.09(10) . . y
O3 Co1 N3 86.12(10) . . y
O1 Co1 N3 91.98(9) . . y
O2 Co1 N3 90.50(9) . . y
N2 Co1 N3 171.83(11) . . y
N1 Co1 N3 94.35(10) . . y
C3 N1 C2 119.4(3) . . ?
C3 N1 Co1 130.1(2) . . ?
C2 N1 Co1 110.41(19) . . ?
C12 N2 C11 120.3(3) . . ?
C12 N2 Co1 128.7(2) . . ?
C11 N2 Co1 110.81(19) . . ?
C21 N3 C20 119.3(2) . . ?
C21 N3 Co1 131.2(2) . . ?
C20 N3 Co1 109.48(19) . . ?
C1 O1 Co1 111.51(18) . . ?
C10 O2 Co1 111.04(18) . . ?
C19 O3 Co1 111.73(19) . . ?
C28 O4 H4D 103(3) . . ?

loop_
_geom_bond_atom_site_label_1
_geom_bond_atom_site_label_2
_geom_bond_distance
_geom_bond_site_symmetry_2
_geom_bond_publ_flag
C1 O1 1.328(4) . y
C1 C9 1.391(4) . ?
C1 C2 1.420(4) . ?
C2 N1 1.371(4) . ?
C2 C6 1.415(4) . ?
C3 N1 1.323(4) . ?
C3 C4 1.401(5) . ?
C3 H3 0.95 . ?
C4 C5 1.366(5) . ?
C4 H4 0.95 . ?
C5 C6 1.414(5) . ?
C5 H5 0.95 . ?
C6 C7 1.415(4) . ?
C7 C8 1.368(5) . ?
C7 H7 0.95 . ?
C8 C9 1.404(5) . ?
C8 H8 0.95 . ?
C9 H9 0.95 . ?
C10 O2 1.338(3) . y
C10 C18 1.379(4) . ?
C10 C11 1.421(4) . ?
C11 N2 1.362(4) . ?
C11 C15 1.413(4) . ?
C12 N2 1.326(4) . ?
C12 C13 1.410(4) . ?
C12 H12 0.95 . ?
C13 C14 1.357(5) . ?
C13 H13 0.95 . ?
C14 C15 1.413(5) . ?
C14 H14 0.95 . ?
C15 C16 1.417(5) . ?
C16 C17 1.370(5) . ?
C16 H16 0.95 . ?
C17 C18 1.410(4) . ?
C17 H17 0.95 . ?
C18 H18 0.95 . ?
C19 O3 1.322(3) . y
C19 C27 1.390(4) . ?
C19 C20 1.420(4) . ?
C20 N3 1.371(4) . ?
C20 C24 1.415(4) . ?
C21 N3 1.319(4) . ?
C21 C22 1.408(4) . ?
C21 H21 0.95 . ?
C22 C23 1.365(5) . ?
C22 H22 0.95 . ?
C23 C24 1.410(4) . ?
C23 H23 0.95 . ?
C24 C25 1.417(4) . ?
C25 C26 1.367(5) . ?
C25 H25 0.95 . ?
C26 C27 1.408(4) . ?
C26 H26 0.95 . ?
C27 H27 0.95 . ?
C28 O4 1.368(5) . y
C28 C29 1.569(7) . y
C28 H28A 0.99 . ?
C28 H28B 0.99 . ?
C29 H29A 0.98 . ?
C29 H29B 0.98 . ?
C29 H29C 0.98 . ?
Co1 O3 1.890(2) . y
Co1 O1 1.902(2) . y
Co1 O2 1.913(2) . y
Co1 N2 1.918(2) . y
Co1 N1 1.934(3) . y
Co1 N3 1.937(2) . y
O4 H4D 0.914(19) . y

loop_
_geom_hbond_atom_site_label_D
_geom_hbond_atom_site_label_H
_geom_hbond_atom_site_label_A
_geom_hbond_distance_DH
_geom_hbond_distance_HA
_geom_hbond_distance_DA
_geom_hbond_angle_DHA
_geom_hbond_site_symmetry_A
_geom_hbond_publ_flag
C3 H3 O2 0.95 2.52 2.994(4) 110.8 . yes
C4 H4 O2 0.95 2.61 3.270(4) 127.3 2_645 yes
C12 H12 O1 0.95 2.47 2.945(4) 110.9 . yes
C18 H18 O4 0.95 2.65 3.284(4) 124.6 . yes
C21 H21 N1 0.95 2.64 3.100(4) 110.5 . yes
O4 H4D O2 0.914(19) 1.86(2) 2.741(3) 163(5) . yes

loop_
_geom_torsion_atom_site_label_1
_geom_torsion_atom_site_label_2
_geom_torsion_atom_site_label_3
_geom_torsion_atom_site_label_4
_geom_torsion
_geom_torsion_site_symmetry_1
_geom_torsion_site_symmetry_2
_geom_torsion_site_symmetry_3
_geom_torsion_site_symmetry_4
_geom_torsion_publ_flag
O1 C1 C2 N1 -2.8(4) . . . . ?
C9 C1 C2 N1 177.1(2) . . . . ?
O1 C1 C2 C6 177.3(2) . . . . ?
C9 C1 C2 C6 -2.8(4) . . . . ?
N1 C3 C4 C5 0.4(5) . . . . ?
C3 C4 C5 C6 -0.2(5) . . . . ?
C4 C5 C6 C7 178.6(3) . . . . ?
C4 C5 C6 C2 -0.1(4) . . . . ?
N1 C2 C6 C5 0.4(4) . . . . ?
C1 C2 C6 C5 -179.7(3) . . . . ?
N1 C2 C6 C7 -178.5(2) . . . . ?
C1 C2 C6 C7 1.4(4) . . . . ?
C5 C6 C7 C8 -178.3(3) . . . . ?
C2 C6 C7 C8 0.4(4) . . . . ?
C6 C7 C8 C9 -0.8(5) . . . . ?
O1 C1 C9 C8 -177.8(3) . . . . ?
C2 C1 C9 C8 2.3(4) . . . . ?
C7 C8 C9 C1 -0.6(5) . . . . ?
O2 C10 C11 N2 -0.9(4) . . . . ?
C18 C10 C11 N2 178.4(3) . . . . ?
O2 C10 C11 C15 178.2(3) . . . . ?
C18 C10 C11 C15 -2.5(5) . . . . ?
N2 C12 C13 C14 0.5(5) . . . . ?
C12 C13 C14 C15 -0.4(5) . . . . ?
C13 C14 C15 C11 -0.8(5) . . . . ?
C13 C14 C15 C16 179.2(3) . . . . ?
N2 C11 C15 C14 2.1(5) . . . . ?
C10 C11 C15 C14 -177.0(3) . . . . ?
N2 C11 C15 C16 -178.0(3) . . . . ?
C10 C11 C15 C16 3.0(5) . . . . ?
C14 C15 C16 C17 178.4(3) . . . . ?
C11 C15 C16 C17 -1.6(5) . . . . ?
C15 C16 C17 C18 -0.2(5) . . . . ?
O2 C10 C18 C17 179.9(3) . . . . ?
C11 C10 C18 C17 0.6(5) . . . . ?
C16 C17 C18 C10 0.7(5) . . . . ?
O3 C19 C20 N3 -2.2(4) . . . . ?
C27 C19 C20 N3 177.8(3) . . . . ?
O3 C19 C20 C24 178.3(3) . . . . ?
C27 C19 C20 C24 -1.7(4) . . . . ?
N3 C21 C22 C23 -0.7(5) . . . . ?
C21 C22 C23 C24 0.4(5) . . . . ?
C22 C23 C24 C20 0.3(4) . . . . ?
C22 C23 C24 C25 178.6(3) . . . . ?
N3 C20 C24 C23 -0.8(4) . . . . ?
C19 C20 C24 C23 178.6(3) . . . . ?
N3 C20 C24 C25 -179.3(3) . . . . ?
C19 C20 C24 C25 0.2(4) . . . . ?
C23 C24 C25 C26 -177.1(3) . . . . ?
C20 C24 C25 C26 1.2(4) . . . . ?
C24 C25 C26 C27 -1.0(5) . . . . ?
O3 C19 C27 C26 -178.2(3) . . . . ?
C20 C19 C27 C26 1.8(4) . . . . ?
C25 C26 C27 C19 -0.5(5) . . . . ?
C4 C3 N1 C2 -0.1(4) . . . . ?
C4 C3 N1 Co1 179.2(2) . . . . ?
C6 C2 N1 C3 -0.3(4) . . . . ?
C1 C2 N1 C3 179.8(2) . . . . ?
C6 C2 N1 Co1 -179.7(2) . . . . ?
C1 C2 N1 Co1 0.4(3) . . . . ?
C13 C12 N2 C11 0.7(5) . . . . ?
C13 C12 N2 Co1 175.5(2) . . . . ?
C15 C11 N2 C12 -2.0(5) . . . . ?
C10 C11 N2 C12 177.1(3) . . . . ?
C15 C11 N2 Co1 -177.7(2) . . . . ?
C10 C11 N2 Co1 1.4(3) . . . . ?
C22 C21 N3 C20 0.2(4) . . . . ?
C22 C21 N3 Co1 -179.5(2) . . . . ?
C24 C20 N3 C21 0.6(4) . . . . ?
C19 C20 N3 C21 -178.9(3) . . . . ?
C24 C20 N3 Co1 -179.7(2) . . . . ?
C19 C20 N3 Co1 0.8(3) . . . . ?
C9 C1 O1 Co1 -176.2(2) . . . . ?
C2 C1 O1 Co1 3.7(3) . . . . ?
C18 C10 O2 Co1 -179.4(3) . . . . ?
C11 C10 O2 Co1 -0.1(3) . . . . ?
C27 C19 O3 Co1 -177.6(2) . . . . ?
C20 C19 O3 Co1 2.5(3) . . . . ?
O1 Co1 O3 C19 90.39(19) . . . . ?
O2 Co1 O3 C19 -91.94(19) . . . . ?
N2 Co1 O3 C19 -177.7(2) . . . . ?
N3 Co1 O3 C19 -1.57(19) . . . . ?
